data_1514843
loop_
_publ_author_name
'Sajid, Muhammad'
'Klose, Annika'
'Birkmann, Birgit'
'Liang, Liyuan'
'Schirmer, Birgitta'
'Wiegand, Thomas'
'Eckert, Hellmut'
'Lough, Alan J.'
'Fr\"ohlich, Roland'
'Daniliuc, Constantin G.'
'Grimme, Stefan'
'Stephan, Douglas W.'
'Kehr, Gerald'
'Erker, Gerhard'

_publ_section_title
;
 Reactions of phosphorus/boron frustrated Lewis pairs with SO2
;
_journal_issue 1
_journal_name_full 'Chemical Science'
_journal_page_first 213
_journal_paper_doi 10.1039/c2sc21161k
_journal_volume 4
_journal_year 2013
_chemical_formula_sum 'C33 H28 B F10 O2 P S'
_chemical_formula_weight 720.39
_chemical_name_systematic
;
?
;
_space_group_IT_number 2
_symmetry_cell_setting triclinic
_symmetry_space_group_name_Hall '-P 1'
_symmetry_space_group_name_H-M 'P -1'
_atom_sites_solution_hydrogens geom
_atom_sites_solution_primary direct
_atom_sites_solution_secondary difmap
_audit_creation_method SHELXL-97
_cell_angle_alpha 73.392(3)
_cell_angle_beta 73.073(3)
_cell_angle_gamma 83.328(4)
_cell_formula_units_Z 4
_cell_length_a 13.2898(3)
_cell_length_b 13.3521(6)
_cell_length_c 22.5790(9)
_cell_measurement_reflns_used 11732
_cell_measurement_temperature 223(2)
_cell_measurement_theta_max 68.25
_cell_measurement_theta_min 0.88
_cell_volume 3670.7(2)
_computing_cell_refinement 'Collect (Nonius B.V., 1998)'
_computing_data_collection 'Collect (Nonius B.V., 1998)'
_computing_data_reduction 'Denzo-SMN (Otwinowski & Minor, 1997)'
_computing_molecular_graphics 'XP (BrukerAXS, 2000)'
_computing_publication_material 'SHELXL-97 (Sheldrick, 1997)'
_computing_structure_refinement 'SHELXL-97 (Sheldrick, 1997)'
_computing_structure_solution 'SHELXS-97 (Sheldrick, 1990)'
_diffrn_ambient_temperature 223(2)
_diffrn_measured_fraction_theta_full 0.964
_diffrn_measured_fraction_theta_max 0.964
_diffrn_measurement_device_type 'Nonius KappaCCD APEXII'
_diffrn_measurement_method '\w and \f scans'
_diffrn_radiation_monochromator graphite
_diffrn_radiation_source 'fine-focus sealed tube'
_diffrn_radiation_type CuK\a
_diffrn_radiation_wavelength 1.54178
_diffrn_reflns_av_R_equivalents 0.043
_diffrn_reflns_av_sigmaI/netI 0.0271
_diffrn_reflns_limit_h_max 0
_diffrn_reflns_limit_h_min -15
_diffrn_reflns_limit_k_max 15
_diffrn_reflns_limit_k_min -15
_diffrn_reflns_limit_l_max 25
_diffrn_reflns_limit_l_min -26
_diffrn_reflns_number 53257
_diffrn_reflns_theta_full 67.20
_diffrn_reflns_theta_max 67.20
_diffrn_reflns_theta_min 3.48
_exptl_absorpt_coefficient_mu 1.903
_exptl_absorpt_correction_T_max 0.9108
_exptl_absorpt_correction_T_min 0.7021
_exptl_absorpt_correction_type multi-scan
_exptl_absorpt_process_details 'Denzo (Otwinowski, Borek, Majewski & Minor, 2003)'
_exptl_crystal_colour colourless
_exptl_crystal_density_diffrn 1.304
_exptl_crystal_density_method 'not measured'
_exptl_crystal_description plate
_exptl_crystal_F_000 1472
_exptl_crystal_size_max 0.20
_exptl_crystal_size_mid 0.13
_exptl_crystal_size_min 0.05
_refine_diff_density_max 0.358
_refine_diff_density_min -0.324
_refine_diff_density_rms 0.049
_refine_ls_extinction_method none
_refine_ls_goodness_of_fit_ref 1.058
_refine_ls_hydrogen_treatment constr
_refine_ls_matrix_type full
_refine_ls_number_parameters 877
_refine_ls_number_reflns 12647
_refine_ls_number_restraints 0
_refine_ls_restrained_S_all 1.058
_refine_ls_R_factor_all 0.0568
_refine_ls_R_factor_gt 0.0496
_refine_ls_shift/su_max 0.001
_refine_ls_shift/su_mean 0.000
_refine_ls_structure_factor_coef Fsqd
_refine_ls_weighting_details 'calc w=1/[\s^2^(Fo^2^)+(0.0836P)^2^+1.4720P] where P=(Fo^2^+2Fc^2^)/3'
_refine_ls_weighting_scheme calc
_refine_ls_wR_factor_gt 0.1402
_refine_ls_wR_factor_ref 0.1456
_reflns_number_gt 10730
_reflns_number_total 12647
_reflns_threshold_expression >2sigma(I)
_cod_data_source_file c2sc21161k.txt
_cod_data_source_block erk6550
_cod_original_sg_symbol_H-M P-1
_cod_database_code 1514843

loop_
_symmetry_equiv_pos_as_xyz
'x, y, z'
'-x, -y, -z'

loop_
_atom_site_label
_atom_site_type_symbol
_atom_site_fract_x
_atom_site_fract_y
_atom_site_fract_z
_atom_site_U_iso_or_equiv
_atom_site_adp_type
_atom_site_occupancy
_atom_site_symmetry_multiplicity
_atom_site_calc_flag
_atom_site_refinement_flags
P1A P 0.66952(4) 0.44632(4) 0.10664(3) 0.04078(14) Uani 1 1 d .
S1A S 0.60313(5) 0.39771(4) 0.03420(3) 0.04640(15) Uani 1 1 d .
O1A O 0.60570(12) 0.27830(11) 0.05683(8) 0.0445(3) Uani 1 1 d .
O2A O 0.69262(15) 0.43623(13) -0.02087(8) 0.0598(4) Uani 1 1 d .
C1A C 0.78220(17) 0.35085(17) 0.10424(11) 0.0432(5) Uani 1 1 d .
H1A H 0.8257 0.3624 0.0592 0.052 Uiso 1 1 calc R
C2A C 0.73416(18) 0.24117(17) 0.12609(11) 0.0432(5) Uani 1 1 d .
H2A1 H 0.6726 0.2405 0.1629 0.052 Uiso 1 1 calc R
H2A2 H 0.7859 0.1897 0.1415 0.052 Uiso 1 1 calc R
C3A C 0.8533(2) 0.35471(19) 0.14621(13) 0.0539(6) Uani 1 1 d .
H3A1 H 0.8122 0.3416 0.1907 0.081 Uiso 1 1 calc R
H3A2 H 0.8833 0.4232 0.1323 0.081 Uiso 1 1 calc R
H3A3 H 0.9095 0.3017 0.1421 0.081 Uiso 1 1 calc R
C11A C 0.60253(18) 0.43716(17) 0.19063(11) 0.0455(5) Uani 1 1 d .
C12A C 0.6441(2) 0.49010(19) 0.22397(12) 0.0531(6) Uani 1 1 d .
C13A C 0.5957(3) 0.4768(2) 0.28924(14) 0.0670(7) Uani 1 1 d .
H13A H 0.6232 0.5108 0.3119 0.080 Uiso 1 1 calc R
C14A C 0.5092(3) 0.4160(2) 0.32220(15) 0.0741(8) Uani 1 1 d .
C15A C 0.4677(2) 0.3690(2) 0.28779(14) 0.0651(7) Uani 1 1 d .
H15A H 0.4074 0.3293 0.3093 0.078 Uiso 1 1 calc R
C16A C 0.51166(19) 0.37824(18) 0.22258(12) 0.0514(6) Uani 1 1 d .
C17A C 0.7337(2) 0.5640(2) 0.19441(15) 0.0629(7) Uani 1 1 d .
H17A H 0.7612 0.5674 0.1491 0.094 Uiso 1 1 calc R
H17B H 0.7890 0.5391 0.2158 0.094 Uiso 1 1 calc R
H17C H 0.7086 0.6332 0.1993 0.094 Uiso 1 1 calc R
C18A C 0.4592(4) 0.4038(4) 0.39322(17) 0.1151(16) Uani 1 1 d .
H18A H 0.5139 0.3976 0.4148 0.173 Uiso 1 1 calc R
H18B H 0.4180 0.3414 0.4112 0.173 Uiso 1 1 calc R
H18C H 0.4138 0.4645 0.3992 0.173 Uiso 1 1 calc R
C19A C 0.4557(2) 0.3277(2) 0.18984(14) 0.0584(6) Uani 1 1 d .
H19A H 0.4390 0.3799 0.1538 0.088 Uiso 1 1 calc R
H19B H 0.3912 0.2982 0.2201 0.088 Uiso 1 1 calc R
H19C H 0.5008 0.2727 0.1746 0.088 Uiso 1 1 calc R
C21A C 0.68702(17) 0.58377(17) 0.06347(11) 0.0427(5) Uani 1 1 d .
C22A C 0.78318(18) 0.62861(18) 0.02391(12) 0.0469(5) Uani 1 1 d .
C23A C 0.7862(2) 0.73602(18) -0.00137(12) 0.0496(5) Uani 1 1 d .
H23A H 0.8507 0.7656 -0.0269 0.059 Uiso 1 1 calc R
C24A C 0.6982(2) 0.80149(18) 0.00953(12) 0.0498(5) Uani 1 1 d .
C25A C 0.60302(19) 0.75643(17) 0.04423(12) 0.0488(5) Uani 1 1 d .
H25A H 0.5418 0.7997 0.0495 0.059 Uiso 1 1 calc R
C26A C 0.59442(18) 0.64888(17) 0.07174(11) 0.0454(5) Uani 1 1 d .
C27A C 0.88482(19) 0.5668(2) 0.00725(14) 0.0602(7) Uani 1 1 d .
H27A H 0.9387 0.6133 -0.0230 0.090 Uiso 1 1 calc R
H27B H 0.8745 0.5137 -0.0119 0.090 Uiso 1 1 calc R
H27C H 0.9067 0.5335 0.0459 0.090 Uiso 1 1 calc R
C28A C 0.7056(3) 0.91883(19) -0.01765(14) 0.0647(7) Uani 1 1 d .
H28A H 0.6958 0.9386 -0.0605 0.097 Uiso 1 1 calc R
H28B H 0.7744 0.9396 -0.0197 0.097 Uiso 1 1 calc R
H28C H 0.6515 0.9534 0.0098 0.097 Uiso 1 1 calc R
C29A C 0.48566(18) 0.60980(19) 0.10854(14) 0.0557(6) Uani 1 1 d .
H29A H 0.4766 0.5987 0.1541 0.083 Uiso 1 1 calc R
H29B H 0.4772 0.5444 0.1001 0.083 Uiso 1 1 calc R
H29C H 0.4334 0.6612 0.0950 0.083 Uiso 1 1 calc R
C31A C 0.64780(17) 0.08500(17) 0.10741(11) 0.0424(5) Uani 1 1 d .
F32A F 0.81254(11) 0.01785(10) 0.12539(8) 0.0577(4) Uani 1 1 d .
C32A C 0.71031(18) 0.00189(18) 0.13186(11) 0.0466(5) Uani 1 1 d .
F33A F 0.74373(14) -0.17411(11) 0.18483(9) 0.0732(4) Uani 1 1 d .
C33A C 0.6781(2) -0.09890(18) 0.16167(12) 0.0532(6) Uani 1 1 d .
F34A F 0.54279(14) -0.21958(12) 0.19622(8) 0.0740(5) Uani 1 1 d .
C34A C 0.5770(2) -0.12226(18) 0.16745(12) 0.0548(6) Uani 1 1 d .
F35A F 0.41305(12) -0.06602(13) 0.14719(9) 0.0756(5) Uani 1 1 d .
C35A C 0.51171(19) -0.0442(2) 0.14306(13) 0.0537(6) Uani 1 1 d .
F36A F 0.47726(11) 0.12664(12) 0.09069(8) 0.0653(4) Uani 1 1 d .
C36A C 0.54740(18) 0.05640(19) 0.11387(12) 0.0490(5) Uani 1 1 d .
C41A C 0.78790(17) 0.19505(16) 0.00796(11) 0.0424(5) Uani 1 1 d .
F42A F 0.93799(11) 0.20490(13) 0.04340(7) 0.0620(4) Uani 1 1 d .
C42A C 0.89635(19) 0.19298(19) -0.00236(12) 0.0490(5) Uani 1 1 d .
F43A F 1.07241(12) 0.17925(17) -0.06366(9) 0.0841(5) Uani 1 1 d .
C43A C 0.96815(19) 0.1788(2) -0.05711(14) 0.0577(6) Uani 1 1 d .
F44A F 1.00397(13) 0.15401(15) -0.16042(8) 0.0800(5) Uani 1 1 d .
C44A C 0.9346(2) 0.1656(2) -0.10633(13) 0.0555(6) Uani 1 1 d .
F45A F 0.79337(13) 0.15129(14) -0.14612(7) 0.0695(4) Uani 1 1 d .
C45A C 0.8284(2) 0.16609(19) -0.09905(12) 0.0517(6) Uani 1 1 d .
F46A F 0.65555(10) 0.17536(11) -0.03857(7) 0.0534(3) Uani 1 1 d .
C46A C 0.75875(17) 0.17976(17) -0.04322(11) 0.0435(5) Uani 1 1 d .
B1A B 0.69816(19) 0.20161(19) 0.07449(13) 0.0419(5) Uani 1 1 d .
P1B P 0.11449(5) 0.10385(5) 0.29561(3) 0.04651(15) Uani 1 1 d .
S1B S 0.16137(5) 0.14706(5) 0.37756(3) 0.05061(16) Uani 1 1 d .
O1B O 0.22420(12) 0.04585(13) 0.39939(8) 0.0499(4) Uani 1 1 d .
O2B O 0.22943(15) 0.23315(14) 0.33826(9) 0.0630(5) Uani 1 1 d .
B1B B 0.3310(2) 0.0078(2) 0.35952(14) 0.0495(6) Uani 1 1 d .
C1B C 0.22694(19) 0.0140(2) 0.27064(13) 0.0537(6) Uani 1 1 d .
H1B H 0.2429 0.0276 0.2234 0.064 Uiso 1 1 calc R
C2B C 0.32791(18) 0.0365(2) 0.28539(12) 0.0506(5) Uani 1 1 d .
H2B1 H 0.3408 0.1112 0.2667 0.061 Uiso 1 1 calc R
H2B2 H 0.3870 -0.0015 0.2626 0.061 Uiso 1 1 calc R
C3B C 0.1949(2) -0.0977(2) 0.29930(16) 0.0677(7) Uani 1 1 d .
H3B1 H 0.2548 -0.1440 0.2880 0.102 Uiso 1 1 calc R
H3B2 H 0.1389 -0.1096 0.2828 0.102 Uiso 1 1 calc R
H3B3 H 0.1701 -0.1115 0.3456 0.102 Uiso 1 1 calc R
C11B C 0.10453(18) 0.23530(19) 0.24426(11) 0.0477(5) Uani 1 1 d .
C12B C 0.17729(19) 0.2785(2) 0.18468(11) 0.0502(5) Uani 1 1 d .
C13B C 0.1636(2) 0.3830(2) 0.15364(13) 0.0559(6) Uani 1 1 d .
H13B H 0.2122 0.4119 0.1143 0.067 Uiso 1 1 calc R
C14B C 0.0814(2) 0.4465(2) 0.17815(13) 0.0585(6) Uani 1 1 d .
C15B C 0.0100(2) 0.4020(2) 0.23585(13) 0.0574(6) Uani 1 1 d .
H15B H -0.0472 0.4436 0.2526 0.069 Uiso 1 1 calc R
C16B C 0.01958(19) 0.2986(2) 0.26989(12) 0.0523(6) Uani 1 1 d .
C17B C 0.2680(2) 0.2188(2) 0.15077(12) 0.0569(6) Uani 1 1 d .
H17D H 0.3135 0.1887 0.1786 0.085 Uiso 1 1 calc R
H17E H 0.3077 0.2658 0.1117 0.085 Uiso 1 1 calc R
H17F H 0.2413 0.1634 0.1402 0.085 Uiso 1 1 calc R
C18B C 0.0696(3) 0.5605(2) 0.14352(16) 0.0772(8) Uani 1 1 d .
H18D H 0.1262 0.5779 0.1042 0.116 Uiso 1 1 calc R
H18E H 0.0727 0.6038 0.1709 0.116 Uiso 1 1 calc R
H18F H 0.0025 0.5731 0.1333 0.116 Uiso 1 1 calc R
C19B C -0.0638(2) 0.2617(2) 0.33244(14) 0.0672(7) Uani 1 1 d .
H19D H -0.1062 0.3213 0.3435 0.101 Uiso 1 1 calc R
H19E H -0.0303 0.2266 0.3661 0.101 Uiso 1 1 calc R
H19F H -0.1084 0.2134 0.3278 0.101 Uiso 1 1 calc R
C21B C -0.00580(19) 0.03689(19) 0.31121(12) 0.0501(5) Uani 1 1 d .
C22B C -0.0382(2) 0.0300(2) 0.25826(13) 0.0540(6) Uani 1 1 d .
C23B C -0.1292(2) -0.0226(2) 0.27032(15) 0.0637(7) Uani 1 1 d .
H23B H -0.1513 -0.0276 0.2354 0.076 Uiso 1 1 calc R
C24B C -0.1888(2) -0.0680(3) 0.33203(16) 0.0685(8) Uani 1 1 d .
C25B C -0.1546(2) -0.0620(2) 0.38268(15) 0.0673(7) Uani 1 1 d .
H25B H -0.1942 -0.0933 0.4247 0.081 Uiso 1 1 calc R
C26B C -0.0636(2) -0.0114(2) 0.37433(13) 0.0573(6) Uani 1 1 d .
C27B C 0.0224(2) 0.0735(2) 0.18924(13) 0.0633(7) Uani 1 1 d .
H27D H -0.0135 0.0586 0.1612 0.095 Uiso 1 1 calc R
H27E H 0.0927 0.0413 0.1818 0.095 Uiso 1 1 calc R
H27F H 0.0272 0.1486 0.1804 0.095 Uiso 1 1 calc R
C28B C -0.2876(3) -0.1244(3) 0.3435(2) 0.0965(12) Uani 1 1 d .
H28D H -0.2774 -0.1982 0.3633 0.145 Uiso 1 1 calc R
H28E H -0.3031 -0.1159 0.3029 0.145 Uiso 1 1 calc R
H28F H -0.3459 -0.0954 0.3718 0.145 Uiso 1 1 calc R
C29B C -0.0318(2) -0.0122(3) 0.43325(13) 0.0670(7) Uani 1 1 d .
H29D H -0.0803 -0.0534 0.4711 0.101 Uiso 1 1 calc R
H29E H -0.0335 0.0589 0.4365 0.101 Uiso 1 1 calc R
H29F H 0.0389 -0.0425 0.4301 0.101 Uiso 1 1 calc R
C31B C 0.34432(19) -0.11769(19) 0.39541(12) 0.0505(6) Uani 1 1 d .
F32B F 0.49845(12) -0.12892(13) 0.31252(8) 0.0657(4) Uani 1 1 d .
C32B C 0.4314(2) -0.1745(2) 0.36935(13) 0.0538(6) Uani 1 1 d .
F33B F 0.54430(15) -0.32553(15) 0.36967(11) 0.0904(6) Uani 1 1 d .
C33B C 0.4569(2) -0.2771(2) 0.39820(15) 0.0645(7) Uani 1 1 d .
F34B F 0.41581(18) -0.42729(13) 0.48513(10) 0.0937(6) Uani 1 1 d .
C34B C 0.3934(3) -0.3278(2) 0.45602(15) 0.0671(7) Uani 1 1 d .
F35B F 0.24026(17) -0.32675(14) 0.53965(9) 0.0901(6) Uani 1 1 d .
C35B C 0.3047(3) -0.2766(2) 0.48367(13) 0.0658(7) Uani 1 1 d .
F36B F 0.19315(14) -0.13214(13) 0.48563(8) 0.0835(5) Uani 1 1 d .
C36B C 0.2823(2) -0.1742(2) 0.45360(13) 0.0583(6) Uani 1 1 d .
C41B C 0.42554(19) 0.06516(19) 0.37023(11) 0.0493(5) Uani 1 1 d .
F42B F 0.53712(12) 0.09018(14) 0.26322(7) 0.0658(4) Uani 1 1 d .
C42B C 0.5191(2) 0.0991(2) 0.32385(12) 0.0540(6) Uani 1 1 d .
F43B F 0.68643(13) 0.17410(16) 0.28716(8) 0.0786(5) Uani 1 1 d .
C43B C 0.5990(2) 0.1424(2) 0.33484(13) 0.0589(6) Uani 1 1 d .
F44B F 0.66525(15) 0.19839(17) 0.40545(9) 0.0884(6) Uani 1 1 d .
C44B C 0.5894(2) 0.1546(2) 0.39398(14) 0.0643(7) Uani 1 1 d .
F45B F 0.48715(15) 0.13591(16) 0.50092(8) 0.0826(5) Uani 1 1 d .
C45B C 0.4987(2) 0.1229(2) 0.44238(13) 0.0616(7) Uani 1 1 d .
F46B F 0.33730(12) 0.04541(14) 0.48029(7) 0.0699(4) Uani 1 1 d .
C46B C 0.4213(2) 0.0788(2) 0.42960(12) 0.0549(6) Uani 1 1 d .

loop_
_atom_site_aniso_label
_atom_site_aniso_U_11
_atom_site_aniso_U_22
_atom_site_aniso_U_33
_atom_site_aniso_U_23
_atom_site_aniso_U_13
_atom_site_aniso_U_12
P1A 0.0408(3) 0.0363(3) 0.0478(3) -0.0130(2) -0.0153(2) 0.0016(2)
S1A 0.0509(3) 0.0413(3) 0.0522(3) -0.0141(2) -0.0231(3) 0.0059(2)
O1A 0.0441(8) 0.0392(8) 0.0557(9) -0.0159(7) -0.0205(7) 0.0039(6)
O2A 0.0759(12) 0.0519(10) 0.0478(9) -0.0086(8) -0.0139(8) -0.0061(8)
C1A 0.0423(11) 0.0401(11) 0.0498(13) -0.0140(10) -0.0152(10) 0.0011(9)
C2A 0.0462(12) 0.0388(11) 0.0477(12) -0.0130(9) -0.0179(10) 0.0043(9)
C3A 0.0529(14) 0.0486(13) 0.0695(16) -0.0188(12) -0.0298(12) 0.0037(11)
C11A 0.0471(12) 0.0391(11) 0.0510(13) -0.0128(10) -0.0157(10) 0.0041(9)
C12A 0.0621(15) 0.0444(12) 0.0576(14) -0.0192(11) -0.0205(12) 0.0042(11)
C13A 0.090(2) 0.0606(16) 0.0578(16) -0.0274(13) -0.0219(15) 0.0028(15)
C14A 0.098(2) 0.0609(17) 0.0577(17) -0.0222(14) -0.0079(16) 0.0005(16)
C15A 0.0702(17) 0.0546(15) 0.0591(16) -0.0166(13) 0.0026(13) -0.0053(13)
C16A 0.0535(13) 0.0397(12) 0.0586(14) -0.0141(10) -0.0114(11) 0.0013(10)
C17A 0.0663(16) 0.0605(16) 0.0757(18) -0.0304(14) -0.0278(14) -0.0032(13)
C18A 0.169(4) 0.105(3) 0.060(2) -0.035(2) 0.006(2) -0.019(3)
C19A 0.0496(14) 0.0543(14) 0.0678(16) -0.0167(12) -0.0069(12) -0.0102(11)
C21A 0.0413(11) 0.0396(11) 0.0496(12) -0.0136(9) -0.0156(10) 0.0019(9)
C22A 0.0450(12) 0.0462(12) 0.0519(13) -0.0134(10) -0.0172(10) 0.0000(10)
C23A 0.0552(14) 0.0445(12) 0.0491(13) -0.0091(10) -0.0147(11) -0.0094(10)
C24A 0.0646(15) 0.0406(12) 0.0482(13) -0.0120(10) -0.0215(11) -0.0015(11)
C25A 0.0555(14) 0.0378(11) 0.0555(14) -0.0144(10) -0.0206(11) 0.0081(10)
C26A 0.0461(12) 0.0428(12) 0.0499(13) -0.0131(10) -0.0175(10) 0.0021(9)
C27A 0.0437(13) 0.0546(14) 0.0694(17) -0.0071(12) -0.0048(12) -0.0019(11)
C28A 0.091(2) 0.0401(13) 0.0640(16) -0.0107(12) -0.0233(15) -0.0059(13)
C29A 0.0420(12) 0.0480(13) 0.0716(17) -0.0111(12) -0.0149(11) 0.0060(10)
C31A 0.0434(11) 0.0408(11) 0.0449(12) -0.0161(9) -0.0108(9) 0.0000(9)
F32A 0.0532(8) 0.0444(7) 0.0807(10) -0.0131(7) -0.0315(7) 0.0034(6)
C32A 0.0486(13) 0.0435(12) 0.0507(13) -0.0145(10) -0.0160(10) -0.0014(10)
F33A 0.0881(11) 0.0428(8) 0.0887(12) -0.0054(7) -0.0383(9) 0.0046(7)
C33A 0.0655(16) 0.0396(12) 0.0549(14) -0.0116(10) -0.0192(12) 0.0011(11)
F34A 0.0929(12) 0.0492(8) 0.0737(10) -0.0100(7) -0.0116(9) -0.0223(8)
C34A 0.0691(16) 0.0414(12) 0.0516(14) -0.0133(10) -0.0086(12) -0.0115(11)
F35A 0.0547(9) 0.0738(10) 0.0983(13) -0.0253(9) -0.0112(8) -0.0205(8)
C35A 0.0465(13) 0.0561(14) 0.0581(14) -0.0220(12) -0.0027(11) -0.0127(11)
F36A 0.0441(7) 0.0584(8) 0.0968(12) -0.0202(8) -0.0262(8) 0.0023(6)
C36A 0.0468(13) 0.0495(13) 0.0525(13) -0.0188(11) -0.0124(10) 0.0017(10)
C41A 0.0446(12) 0.0349(10) 0.0495(12) -0.0116(9) -0.0158(10) 0.0001(9)
F42A 0.0460(7) 0.0835(10) 0.0705(9) -0.0382(8) -0.0217(7) 0.0036(7)
C42A 0.0482(13) 0.0495(13) 0.0556(14) -0.0214(11) -0.0174(11) 0.0018(10)
F43A 0.0403(8) 0.1244(15) 0.0996(13) -0.0619(12) -0.0067(8) 0.0002(9)
C43A 0.0426(13) 0.0640(16) 0.0706(17) -0.0290(13) -0.0115(12) -0.0001(11)
F44A 0.0688(10) 0.1027(13) 0.0696(10) -0.0466(10) 0.0031(8) -0.0040(9)
C44A 0.0532(14) 0.0562(14) 0.0560(15) -0.0251(12) -0.0031(11) -0.0019(11)
F45A 0.0771(10) 0.0865(11) 0.0557(9) -0.0319(8) -0.0227(8) -0.0004(8)
C45A 0.0643(15) 0.0476(13) 0.0487(13) -0.0188(11) -0.0183(11) -0.0001(11)
F46A 0.0492(7) 0.0597(8) 0.0590(8) -0.0208(7) -0.0229(6) 0.0023(6)
C46A 0.0439(12) 0.0379(11) 0.0500(13) -0.0118(9) -0.0155(10) 0.0008(9)
B1A 0.0378(12) 0.0388(12) 0.0513(14) -0.0140(11) -0.0149(11) 0.0031(10)
P1B 0.0467(3) 0.0499(3) 0.0474(3) -0.0166(3) -0.0177(3) 0.0031(2)
S1B 0.0524(3) 0.0519(3) 0.0526(3) -0.0189(3) -0.0192(3) 0.0040(3)
O1B 0.0478(9) 0.0530(9) 0.0471(9) -0.0120(7) -0.0141(7) 0.0045(7)
O2B 0.0701(11) 0.0544(10) 0.0692(12) -0.0120(9) -0.0277(9) -0.0094(9)
B1B 0.0474(14) 0.0507(15) 0.0500(15) -0.0141(12) -0.0137(12) 0.0033(12)
C1B 0.0512(13) 0.0589(14) 0.0579(15) -0.0225(12) -0.0209(11) 0.0049(11)
C2B 0.0458(12) 0.0587(14) 0.0504(13) -0.0186(11) -0.0160(10) 0.0034(10)
C3B 0.0647(17) 0.0606(16) 0.088(2) -0.0275(15) -0.0313(15) 0.0058(13)
C11B 0.0467(12) 0.0537(13) 0.0481(13) -0.0188(10) -0.0173(10) 0.0018(10)
C12B 0.0486(13) 0.0622(15) 0.0451(13) -0.0184(11) -0.0171(10) -0.0006(11)
C13B 0.0580(15) 0.0583(15) 0.0504(14) -0.0104(11) -0.0161(11) -0.0046(12)
C14B 0.0647(16) 0.0538(14) 0.0594(15) -0.0139(12) -0.0225(13) 0.0006(12)
C15B 0.0578(15) 0.0551(14) 0.0603(15) -0.0200(12) -0.0171(12) 0.0089(12)
C16B 0.0501(13) 0.0566(14) 0.0521(14) -0.0172(11) -0.0155(11) 0.0020(11)
C17B 0.0546(14) 0.0679(16) 0.0451(13) -0.0149(12) -0.0119(11) 0.0056(12)
C18B 0.089(2) 0.0550(16) 0.078(2) -0.0091(14) -0.0179(17) -0.0011(15)
C19B 0.0578(16) 0.0657(17) 0.0653(17) -0.0171(14) -0.0029(13) 0.0121(13)
C21B 0.0471(13) 0.0535(13) 0.0534(14) -0.0185(11) -0.0179(11) 0.0056(10)
C22B 0.0540(14) 0.0548(14) 0.0617(15) -0.0212(12) -0.0275(12) 0.0093(11)
C23B 0.0522(15) 0.0754(18) 0.0781(19) -0.0319(15) -0.0305(14) 0.0040(13)
C24B 0.0463(14) 0.0812(19) 0.088(2) -0.0370(17) -0.0196(14) -0.0019(13)
C25B 0.0538(15) 0.0805(19) 0.0682(18) -0.0277(15) -0.0072(13) -0.0084(13)
C26B 0.0501(14) 0.0655(16) 0.0586(15) -0.0223(12) -0.0133(12) 0.0001(12)
C27B 0.0742(18) 0.0677(17) 0.0577(16) -0.0168(13) -0.0332(14) -0.0003(14)
C28B 0.0551(18) 0.123(3) 0.123(3) -0.048(3) -0.0210(19) -0.0181(19)
C29B 0.0656(17) 0.083(2) 0.0505(15) -0.0156(14) -0.0085(13) -0.0195(14)
C31B 0.0483(13) 0.0532(13) 0.0546(14) -0.0177(11) -0.0194(11) 0.0026(10)
F32B 0.0528(8) 0.0704(10) 0.0711(10) -0.0233(8) -0.0109(7) 0.0049(7)
C32B 0.0507(13) 0.0593(15) 0.0572(15) -0.0217(12) -0.0199(12) 0.0041(11)
F33B 0.0800(12) 0.0728(11) 0.1158(15) -0.0369(11) -0.0223(11) 0.0267(9)
C33B 0.0611(16) 0.0615(16) 0.081(2) -0.0318(15) -0.0289(15) 0.0175(13)
F34B 0.1296(17) 0.0551(10) 0.0959(14) -0.0146(9) -0.0454(12) 0.0237(10)
C34B 0.088(2) 0.0474(14) 0.0740(19) -0.0164(13) -0.0388(17) 0.0114(14)
F35B 0.1212(15) 0.0639(10) 0.0648(11) -0.0027(8) -0.0086(10) -0.0026(10)
C35B 0.085(2) 0.0568(15) 0.0530(15) -0.0101(12) -0.0212(14) 0.0011(14)
F36B 0.0811(11) 0.0673(10) 0.0700(11) -0.0045(8) 0.0085(9) 0.0138(8)
C36B 0.0621(15) 0.0562(15) 0.0558(15) -0.0156(12) -0.0172(12) 0.0064(12)
C41B 0.0488(13) 0.0528(13) 0.0449(13) -0.0099(10) -0.0157(10) 0.0036(10)
F42B 0.0616(9) 0.0899(11) 0.0471(8) -0.0200(7) -0.0115(7) -0.0112(8)
C42B 0.0570(14) 0.0602(15) 0.0461(13) -0.0126(11) -0.0188(11) 0.0009(11)
F43B 0.0612(9) 0.1032(13) 0.0669(10) -0.0133(9) -0.0107(8) -0.0258(9)
C43B 0.0538(14) 0.0669(16) 0.0539(15) -0.0109(12) -0.0135(12) -0.0097(12)
F44B 0.0816(12) 0.1149(15) 0.0822(12) -0.0241(11) -0.0328(10) -0.0347(11)
C44B 0.0631(16) 0.0726(18) 0.0636(17) -0.0140(14) -0.0265(14) -0.0142(14)
F45B 0.0892(12) 0.1126(14) 0.0580(10) -0.0299(9) -0.0259(9) -0.0175(10)
C45B 0.0673(17) 0.0745(18) 0.0503(14) -0.0176(13) -0.0250(13) -0.0054(14)
F46B 0.0625(9) 0.0982(12) 0.0494(8) -0.0211(8) -0.0110(7) -0.0116(8)
C46B 0.0540(14) 0.0646(15) 0.0441(13) -0.0129(11) -0.0114(11) -0.0032(12)

loop_
_atom_type_symbol
_atom_type_description
_atom_type_scat_dispersion_real
_atom_type_scat_dispersion_imag
_atom_type_scat_source
C C 0.0181 0.0091 'International Tables Vol C Tables 4.2.6.8 and 6.1.1.4'
H H 0.0000 0.0000 'International Tables Vol C Tables 4.2.6.8 and 6.1.1.4'
B B 0.0090 0.0039 'International Tables Vol C Tables 4.2.6.8 and 6.1.1.4'
O O 0.0492 0.0322 'International Tables Vol C Tables 4.2.6.8 and 6.1.1.4'
F F 0.0727 0.0534 'International Tables Vol C Tables 4.2.6.8 and 6.1.1.4'
P P 0.2955 0.4335 'International Tables Vol C Tables 4.2.6.8 and 6.1.1.4'
S S 0.3331 0.5567 'International Tables Vol C Tables 4.2.6.8 and 6.1.1.4'

loop_
_geom_angle_atom_site_label_1
_geom_angle_atom_site_label_2
_geom_angle_atom_site_label_3
_geom_angle
C11A P1A C21A 108.70(10)
C11A P1A C1A 107.60(10)
C21A P1A C1A 121.42(10)
C11A P1A S1A 126.27(8)
C21A P1A S1A 97.37(8)
C1A P1A S1A 96.39(7)
O2A S1A O1A 111.70(10)
O2A S1A P1A 94.22(8)
O1A S1A P1A 103.49(6)
S1A O1A B1A 128.65(14)
C3A C1A C2A 109.75(18)
C3A C1A P1A 115.46(16)
C2A C1A P1A 105.99(14)
C3A C1A H1A 108.5
C2A C1A H1A 108.5
P1A C1A H1A 108.5
C1A C2A B1A 118.23(19)
C1A C2A H2A1 107.8
B1A C2A H2A1 107.8
C1A C2A H2A2 107.8
B1A C2A H2A2 107.8
H2A1 C2A H2A2 107.1
C1A C3A H3A1 109.5
C1A C3A H3A2 109.5
H3A1 C3A H3A2 109.5
C1A C3A H3A3 109.5
H3A1 C3A H3A3 109.5
H3A2 C3A H3A3 109.5
C16A C11A C12A 120.1(2)
C16A C11A P1A 121.29(18)
C12A C11A P1A 118.61(18)
C13A C12A C11A 117.8(2)
C13A C12A C17A 116.5(2)
C11A C12A C17A 125.7(2)
C14A C13A C12A 123.2(3)
C14A C13A H13A 118.4
C12A C13A H13A 118.4
C13A C14A C15A 117.7(3)
C13A C14A C18A 121.3(3)
C15A C14A C18A 121.0(3)
C14A C15A C16A 122.6(3)
C14A C15A H15A 118.7
C16A C15A H15A 118.7
C15A C16A C11A 118.6(2)
C15A C16A C19A 117.4(2)
C11A C16A C19A 124.0(2)
C12A C17A H17A 109.5
C12A C17A H17B 109.5
H17A C17A H17B 109.5
C12A C17A H17C 109.5
H17A C17A H17C 109.5
H17B C17A H17C 109.5
C14A C18A H18A 109.5
C14A C18A H18B 109.5
H18A C18A H18B 109.5
C14A C18A H18C 109.5
H18A C18A H18C 109.5
H18B C18A H18C 109.5
C16A C19A H19A 109.5
C16A C19A H19B 109.5
H19A C19A H19B 109.5
C16A C19A H19C 109.5
H19A C19A H19C 109.5
H19B C19A H19C 109.5
C22A C21A C26A 119.1(2)
C22A C21A P1A 125.57(16)
C26A C21A P1A 115.33(17)
C23A C22A C21A 119.0(2)
C23A C22A C27A 116.8(2)
C21A C22A C27A 124.1(2)
C24A C23A C22A 122.6(2)
C24A C23A H23A 118.7
C22A C23A H23A 118.7
C25A C24A C23A 118.0(2)
C25A C24A C28A 121.1(2)
C23A C24A C28A 120.8(2)
C24A C25A C26A 122.3(2)
C24A C25A H25A 118.8
C26A C25A H25A 118.8
C25A C26A C21A 118.6(2)
C25A C26A C29A 117.0(2)
C21A C26A C29A 124.4(2)
C22A C27A H27A 109.5
C22A C27A H27B 109.5
H27A C27A H27B 109.5
C22A C27A H27C 109.5
H27A C27A H27C 109.5
H27B C27A H27C 109.5
C24A C28A H28A 109.5
C24A C28A H28B 109.5
H28A C28A H28B 109.5
C24A C28A H28C 109.5
H28A C28A H28C 109.5
H28B C28A H28C 109.5
C26A C29A H29A 109.5
C26A C29A H29B 109.5
H29A C29A H29B 109.5
C26A C29A H29C 109.5
H29A C29A H29C 109.5
H29B C29A H29C 109.5
C36A C31A C32A 113.1(2)
C36A C31A B1A 127.9(2)
C32A C31A B1A 118.99(19)
F32A C32A C33A 115.6(2)
F32A C32A C31A 119.2(2)
C33A C32A C31A 125.2(2)
F33A C33A C34A 119.9(2)
F33A C33A C32A 121.1(2)
C34A C33A C32A 119.0(2)
F34A C34A C35A 120.6(2)
F34A C34A C33A 120.7(2)
C35A C34A C33A 118.8(2)
F35A C35A C34A 119.6(2)
F35A C35A C36A 120.2(2)
C34A C35A C36A 120.2(2)
F36A C36A C31A 121.1(2)
F36A C36A C35A 115.2(2)
C31A C36A C35A 123.7(2)
C42A C41A C46A 112.9(2)
C42A C41A B1A 126.6(2)
C46A C41A B1A 120.25(19)
F42A C42A C43A 115.4(2)
F42A C42A C41A 120.4(2)
C43A C42A C41A 124.3(2)
F43A C43A C42A 120.5(2)
F43A C43A C44A 119.3(2)
C42A C43A C44A 120.2(2)
F44A C44A C45A 120.9(2)
F44A C44A C43A 120.6(2)
C45A C44A C43A 118.5(2)
F45A C45A C44A 119.7(2)
F45A C45A C46A 120.6(2)
C44A C45A C46A 119.6(2)
F46A C46A C45A 116.2(2)
F46A C46A C41A 119.24(19)
C45A C46A C41A 124.5(2)
O1A B1A C2A 106.51(17)
O1A B1A C41A 108.80(18)
C2A B1A C41A 117.40(19)
O1A B1A C31A 106.10(17)
C2A B1A C31A 110.57(19)
C41A B1A C31A 106.91(17)
C21B P1B C11B 109.03(11)
C21B P1B C1B 107.33(11)
C11B P1B C1B 119.97(12)
C21B P1B S1B 121.74(8)
C11B P1B S1B 98.64(8)
C1B P1B S1B 100.75(8)
O2B S1B O1B 112.25(10)
O2B S1B P1B 98.70(8)
O1B S1B P1B 98.24(7)
S1B O1B B1B 126.23(15)
O1B B1B C2B 108.04(19)
O1B B1B C41B 107.30(19)
C2B B1B C41B 113.5(2)
O1B B1B C31B 105.46(19)
C2B B1B C31B 116.5(2)
C41B B1B C31B 105.38(19)
C3B C1B C2B 113.4(2)
C3B C1B P1B 109.99(19)
C2B C1B P1B 112.02(17)
C3B C1B H1B 107.0
C2B C1B H1B 107.0
P1B C1B H1B 107.0
C1B C2B B1B 118.6(2)
C1B C2B H2B1 107.7
B1B C2B H2B1 107.7
C1B C2B H2B2 107.7
B1B C2B H2B2 107.7
H2B1 C2B H2B2 107.1
C1B C3B H3B1 109.5
C1B C3B H3B2 109.5
H3B1 C3B H3B2 109.5
C1B C3B H3B3 109.5
H3B1 C3B H3B3 109.5
H3B2 C3B H3B3 109.5
C16B C11B C12B 119.5(2)
C16B C11B P1B 114.98(18)
C12B C11B P1B 125.35(18)
C13B C12B C11B 118.5(2)
C13B C12B C17B 116.6(2)
C11B C12B C17B 124.9(2)
C14B C13B C12B 122.9(2)
C14B C13B H13B 118.6
C12B C13B H13B 118.6
C13B C14B C15B 117.6(2)
C13B C14B C18B 121.5(3)
C15B C14B C18B 120.9(2)
C14B C15B C16B 122.6(2)
C14B C15B H15B 118.7
C16B C15B H15B 118.7
C15B C16B C11B 118.8(2)
C15B C16B C19B 116.5(2)
C11B C16B C19B 124.7(2)
C12B C17B H17D 109.5
C12B C17B H17E 109.5
H17D C17B H17E 109.5
C12B C17B H17F 109.5
H17D C17B H17F 109.5
H17E C17B H17F 109.5
C14B C18B H18D 109.5
C14B C18B H18E 109.5
H18D C18B H18E 109.5
C14B C18B H18F 109.5
H18D C18B H18F 109.5
H18E C18B H18F 109.5
C16B C19B H19D 109.5
C16B C19B H19E 109.5
H19D C19B H19E 109.5
C16B C19B H19F 109.5
H19D C19B H19F 109.5
H19E C19B H19F 109.5
C26B C21B C22B 120.2(2)
C26B C21B P1B 121.37(19)
C22B C21B P1B 118.38(19)
C23B C22B C21B 118.2(3)
C23B C22B C27B 118.0(2)
C21B C22B C27B 123.7(2)
C24B C23B C22B 122.5(3)
C24B C23B H23B 118.8
C22B C23B H23B 118.8
C25B C24B C23B 118.2(3)
C25B C24B C28B 120.6(3)
C23B C24B C28B 121.1(3)
C24B C25B C26B 122.6(3)
C24B C25B H25B 118.7
C26B C25B H25B 118.7
C25B C26B C21B 118.3(3)
C25B C26B C29B 118.1(2)
C21B C26B C29B 123.6(2)
C22B C27B H27D 109.5
C22B C27B H27E 109.5
H27D C27B H27E 109.5
C22B C27B H27F 109.5
H27D C27B H27F 109.5
H27E C27B H27F 109.5
C24B C28B H28D 109.5
C24B C28B H28E 109.5
H28D C28B H28E 109.5
C24B C28B H28F 109.5
H28D C28B H28F 109.5
H28E C28B H28F 109.5
C26B C29B H29D 109.5
C26B C29B H29E 109.5
H29D C29B H29E 109.5
C26B C29B H29F 109.5
H29D C29B H29F 109.5
H29E C29B H29F 109.5
C32B C31B C36B 113.2(2)
C32B C31B B1B 118.9(2)
C36B C31B B1B 127.6(2)
F32B C32B C31B 119.4(2)
F32B C32B C33B 116.2(2)
C31B C32B C33B 124.4(3)
F33B C33B C34B 120.4(3)
F33B C33B C32B 120.2(3)
C34B C33B C32B 119.4(2)
F34B C34B C33B 120.9(3)
F34B C34B C35B 120.1(3)
C33B C34B C35B 119.0(3)
F35B C35B C34B 119.4(3)
F35B C35B C36B 120.8(3)
C34B C35B C36B 119.8(3)
F36B C36B C35B 114.3(2)
F36B C36B C31B 121.6(2)
C35B C36B C31B 124.1(2)
C46B C41B C42B 112.6(2)
C46B C41B B1B 121.8(2)
C42B C41B B1B 125.5(2)
F42B C42B C43B 115.1(2)
F42B C42B C41B 120.5(2)
C43B C42B C41B 124.4(2)
F43B C43B C44B 119.4(2)
F43B C43B C42B 120.6(2)
C44B C43B C42B 120.1(2)
F44B C44B C43B 121.1(3)
F44B C44B C45B 120.0(3)
C43B C44B C45B 118.9(3)
F45B C45B C46B 121.1(2)
F45B C45B C44B 119.7(2)
C46B C45B C44B 119.3(2)
F46B C46B C45B 115.6(2)
F46B C46B C41B 119.6(2)
C45B C46B C41B 124.8(2)

loop_
_geom_bond_atom_site_label_1
_geom_bond_atom_site_label_2
_geom_bond_distance
P1A C11A 1.820(2)
P1A C21A 1.821(2)
P1A C1A 1.849(2)
P1A S1A 2.3356(8)
S1A O2A 1.4631(19)
S1A O1A 1.5284(16)
O1A B1A 1.574(3)
C1A C3A 1.535(3)
C1A C2A 1.554(3)
C1A H1A 0.9900
C2A B1A 1.613(3)
C2A H2A1 0.9800
C2A H2A2 0.9800
C3A H3A1 0.9700
C3A H3A2 0.9700
C3A H3A3 0.9700
C11A C16A 1.410(3)
C11A C12A 1.417(3)
C12A C13A 1.394(4)
C12A C17A 1.507(4)
C13A C14A 1.381(5)
C13A H13A 0.9400
C14A C15A 1.382(5)
C14A C18A 1.515(4)
C15A C16A 1.392(4)
C15A H15A 0.9400
C16A C19A 1.509(4)
C17A H17A 0.9700
C17A H17B 0.9700
C17A H17C 0.9700
C18A H18A 0.9700
C18A H18B 0.9700
C18A H18C 0.9700
C19A H19A 0.9700
C19A H19B 0.9700
C19A H19C 0.9700
C21A C22A 1.413(3)
C21A C26A 1.420(3)
C22A C23A 1.384(3)
C22A C27A 1.507(3)
C23A C24A 1.382(3)
C23A H23A 0.9400
C24A C25A 1.380(4)
C24A C28A 1.514(3)
C25A C26A 1.396(3)
C25A H25A 0.9400
C26A C29A 1.510(3)
C27A H27A 0.9700
C27A H27B 0.9700
C27A H27C 0.9700
C28A H28A 0.9700
C28A H28B 0.9700
C28A H28C 0.9700
C29A H29A 0.9700
C29A H29B 0.9700
C29A H29C 0.9700
C31A C36A 1.386(3)
C31A C32A 1.389(3)
C31A B1A 1.648(3)
F32A C32A 1.359(3)
C32A C33A 1.377(3)
F33A C33A 1.343(3)
C33A C34A 1.376(4)
F34A C34A 1.342(3)
C34A C35A 1.372(4)
F35A C35A 1.347(3)
C35A C36A 1.386(3)
F36A C36A 1.350(3)
C41A C42A 1.390(3)
C41A C46A 1.393(3)
C41A B1A 1.641(3)
F42A C42A 1.359(3)
C42A C43A 1.371(4)
F43A C43A 1.351(3)
C43A C44A 1.373(4)
F44A C44A 1.336(3)
C44A C45A 1.371(4)
F45A C45A 1.347(3)
C45A C46A 1.376(3)
F46A C46A 1.352(3)
P1B C21B 1.817(3)
P1B C11B 1.821(3)
P1B C1B 1.863(2)
P1B S1B 2.3471(8)
S1B O2B 1.4554(19)
S1B O1B 1.5372(17)
O1B B1B 1.560(3)
B1B C2B 1.619(4)
B1B C41B 1.652(4)
B1B C31B 1.653(4)
C1B C3B 1.503(4)
C1B C2B 1.553(3)
C1B H1B 0.9900
C2B H2B1 0.9800
C2B H2B2 0.9800
C3B H3B1 0.9700
C3B H3B2 0.9700
C3B H3B3 0.9700
C11B C16B 1.415(3)
C11B C12B 1.416(3)
C12B C13B 1.388(4)
C12B C17B 1.504(3)
C13B C14B 1.385(4)
C13B H13B 0.9400
C14B C15B 1.385(4)
C14B C18B 1.513(4)
C15B C16B 1.386(4)
C15B H15B 0.9400
C16B C19B 1.511(4)
C17B H17D 0.9700
C17B H17E 0.9700
C17B H17F 0.9700
C18B H18D 0.9700
C18B H18E 0.9700
C18B H18F 0.9700
C19B H19D 0.9700
C19B H19E 0.9700
C19B H19F 0.9700
C21B C26B 1.410(4)
C21B C22B 1.413(4)
C22B C23B 1.387(4)
C22B C27B 1.509(4)
C23B C24B 1.386(4)
C23B H23B 0.9400
C24B C25B 1.373(4)
C24B C28B 1.510(4)
C25B C26B 1.393(4)
C25B H25B 0.9400
C26B C29B 1.505(4)
C27B H27D 0.9700
C27B H27E 0.9700
C27B H27F 0.9700
C28B H28D 0.9700
C28B H28E 0.9700
C28B H28F 0.9700
C29B H29D 0.9700
C29B H29E 0.9700
C29B H29F 0.9700
C31B C32B 1.384(3)
C31B C36B 1.386(4)
F32B C32B 1.351(3)
C32B C33B 1.388(4)
F33B C33B 1.345(3)
C33B C34B 1.364(4)
F34B C34B 1.345(3)
C34B C35B 1.369(4)
F35B C35B 1.341(3)
C35B C36B 1.382(4)
F36B C36B 1.350(3)
C41B C46B 1.388(4)
C41B C42B 1.396(4)
F42B C42B 1.357(3)
C42B C43B 1.379(4)
F43B C43B 1.347(3)
C43B C44B 1.359(4)
F44B C44B 1.342(3)
C44B C45B 1.383(4)
F45B C45B 1.345(3)
C45B C46B 1.377(4)
F46B C46B 1.355(3)

loop_
_geom_torsion_atom_site_label_1
_geom_torsion_atom_site_label_2
_geom_torsion_atom_site_label_3
_geom_torsion_atom_site_label_4
_geom_torsion
C11A P1A S1A O2A 174.82(11)
C21A P1A S1A O2A 55.09(10)
C1A P1A S1A O2A -67.82(10)
C11A P1A S1A O1A -71.66(11)
C21A P1A S1A O1A 168.61(9)
C1A P1A S1A O1A 45.69(10)
O2A S1A O1A B1A 52.5(2)
P1A S1A O1A B1A -47.73(18)
C11A P1A C1A C3A -49.4(2)
C21A P1A C1A C3A 76.6(2)
S1A P1A C1A C3A 179.30(17)
C11A P1A C1A C2A 72.31(17)
C21A P1A C1A C2A -161.68(14)
S1A P1A C1A C2A -58.99(14)
C3A C1A C2A B1A -155.1(2)
P1A C1A C2A B1A 79.6(2)
C21A P1A C11A C16A 128.38(19)
C1A P1A C11A C16A -98.4(2)
S1A P1A C11A C16A 13.8(2)
C21A P1A C11A C12A -52.1(2)
C1A P1A C11A C12A 81.1(2)
S1A P1A C11A C12A -166.74(15)
C16A C11A C12A C13A 3.5(3)
P1A C11A C12A C13A -176.03(19)
C16A C11A C12A C17A -173.6(2)
P1A C11A C12A C17A 6.9(3)
C11A C12A C13A C14A -0.8(4)
C17A C12A C13A C14A 176.5(3)
C12A C13A C14A C15A -1.9(5)
C12A C13A C14A C18A 179.9(3)
C13A C14A C15A C16A 2.1(5)
C18A C14A C15A C16A -179.8(3)
C14A C15A C16A C11A 0.5(4)
C14A C15A C16A C19A -177.0(3)
C12A C11A C16A C15A -3.3(3)
P1A C11A C16A C15A 176.15(19)
C12A C11A C16A C19A 174.0(2)
P1A C11A C16A C19A -6.6(3)
C11A P1A C21A C22A 127.7(2)
C1A P1A C21A C22A 2.2(3)
S1A P1A C21A C22A -100.0(2)
C11A P1A C21A C26A -52.0(2)
C1A P1A C21A C26A -177.50(16)
S1A P1A C21A C26A 80.35(17)
C26A C21A C22A C23A 5.3(3)
P1A C21A C22A C23A -174.36(18)
C26A C21A C22A C27A -175.1(2)
P1A C21A C22A C27A 5.2(4)
C21A C22A C23A C24A -1.3(4)
C27A C22A C23A C24A 179.1(2)
C22A C23A C24A C25A -3.5(4)
C22A C23A C24A C28A 178.4(2)
C23A C24A C25A C26A 4.2(4)
C28A C24A C25A C26A -177.7(2)
C24A C25A C26A C21A -0.2(4)
C24A C25A C26A C29A 179.9(2)
C22A C21A C26A C25A -4.6(3)
P1A C21A C26A C25A 175.09(18)
C22A C21A C26A C29A 175.2(2)
P1A C21A C26A C29A -5.0(3)
C36A C31A C32A F32A 176.3(2)
B1A C31A C32A F32A -3.0(3)
C36A C31A C32A C33A -2.0(3)
B1A C31A C32A C33A 178.7(2)
F32A C32A C33A F33A 2.7(3)
C31A C32A C33A F33A -178.9(2)
F32A C32A C33A C34A -177.1(2)
C31A C32A C33A C34A 1.3(4)
F33A C33A C34A F34A 0.2(4)
C32A C33A C34A F34A -180.0(2)
F33A C33A C34A C35A -179.6(2)
C32A C33A C34A C35A 0.2(4)
F34A C34A C35A F35A -1.1(4)
C33A C34A C35A F35A 178.8(2)
F34A C34A C35A C36A 179.5(2)
C33A C34A C35A C36A -0.7(4)
C32A C31A C36A F36A -177.7(2)
B1A C31A C36A F36A 1.6(4)
C32A C31A C36A C35A 1.5(3)
B1A C31A C36A C35A -179.3(2)
F35A C35A C36A F36A -0.5(3)
C34A C35A C36A F36A 179.0(2)
F35A C35A C36A C31A -179.6(2)
C34A C35A C36A C31A -0.2(4)
C46A C41A C42A F42A -178.9(2)
B1A C41A C42A F42A -5.3(3)
C46A C41A C42A C43A 0.8(3)
B1A C41A C42A C43A 174.4(2)
F42A C42A C43A F43A -1.2(4)
C41A C42A C43A F43A 179.1(2)
F42A C42A C43A C44A 179.8(2)
C41A C42A C43A C44A 0.1(4)
F43A C43A C44A F44A -0.5(4)
C42A C43A C44A F44A 178.6(2)
F43A C43A C44A C45A -179.6(2)
C42A C43A C44A C45A -0.5(4)
F44A C44A C45A F45A 2.2(4)
C43A C44A C45A F45A -178.7(2)
F44A C44A C45A C46A -179.0(2)
C43A C44A C45A C46A 0.1(4)
F45A C45A C46A F46A 1.2(3)
C44A C45A C46A F46A -177.6(2)
F45A C45A C46A C41A 179.7(2)
C44A C45A C46A C41A 0.9(4)
C42A C41A C46A F46A 177.16(19)
B1A C41A C46A F46A 3.1(3)
C42A C41A C46A C45A -1.3(3)
B1A C41A C46A C45A -175.3(2)
S1A O1A B1A C2A 52.4(2)
S1A O1A B1A C41A -75.0(2)
S1A O1A B1A C31A 170.26(14)
C1A C2A B1A O1A -64.2(2)
C1A C2A B1A C41A 57.9(3)
C1A C2A B1A C31A -179.07(18)
C42A C41A B1A O1A 139.3(2)
C46A C41A B1A O1A -47.6(3)
C42A C41A B1A C2A 18.3(3)
C46A C41A B1A C2A -168.53(19)
C42A C41A B1A C31A -106.5(2)
C46A C41A B1A C31A 66.6(2)
C36A C31A B1A O1A 5.0(3)
C32A C31A B1A O1A -175.81(19)
C36A C31A B1A C2A 120.1(2)
C32A C31A B1A C2A -60.7(3)
C36A C31A B1A C41A -111.0(2)
C32A C31A B1A C41A 68.2(3)
C21B P1B S1B O2B -156.23(12)
C11B P1B S1B O2B -37.42(11)
C1B P1B S1B O2B 85.48(12)
C21B P1B S1B O1B 89.61(11)
C11B P1B S1B O1B -151.58(10)
C1B P1B S1B O1B -28.68(11)
O2B S1B O1B B1B -36.0(2)
P1B S1B O1B B1B 67.02(19)
S1B O1B B1B C2B -38.1(3)
S1B O1B B1B C41B 84.6(2)
S1B O1B B1B C31B -163.39(15)
C21B P1B C1B C3B -27.1(2)
C11B P1B C1B C3B -152.15(18)
S1B P1B C1B C3B 101.23(18)
C21B P1B C1B C2B -154.15(18)
C11B P1B C1B C2B 80.8(2)
S1B P1B C1B C2B -25.82(19)
C3B C1B C2B B1B -54.9(3)
P1B C1B C2B B1B 70.3(3)
O1B B1B C2B C1B -44.5(3)
C41B B1B C2B C1B -163.3(2)
C31B B1B C2B C1B 74.0(3)
C21B P1B C11B C16B 59.5(2)
C1B P1B C11B C16B -176.28(17)
S1B P1B C11B C16B -68.49(18)
C21B P1B C11B C12B -124.7(2)
C1B P1B C11B C12B -0.5(3)
S1B P1B C11B C12B 107.3(2)
C16B C11B C12B C13B 1.0(3)
P1B C11B C12B C13B -174.64(19)
C16B C11B C12B C17B -177.2(2)
P1B C11B C12B C17B 7.2(4)
C11B C12B C13B C14B -0.6(4)
C17B C12B C13B C14B 177.8(2)
C12B C13B C14B C15B -0.7(4)
C12B C13B C14B C18B 179.1(3)
C13B C14B C15B C16B 1.5(4)
C18B C14B C15B C16B -178.2(3)
C14B C15B C16B C11B -1.1(4)
C14B C15B C16B C19B 179.3(3)
C12B C11B C16B C15B -0.2(4)
P1B C11B C16B C15B 175.9(2)
C12B C11B C16B C19B 179.3(3)
P1B C11B C16B C19B -4.6(3)
C11B P1B C21B C26B -127.4(2)
C1B P1B C21B C26B 101.2(2)
S1B P1B C21B C26B -13.8(2)
C11B P1B C21B C22B 55.3(2)
C1B P1B C21B C22B -76.1(2)
S1B P1B C21B C22B 168.92(15)
C26B C21B C22B C23B 1.7(4)
P1B C21B C22B C23B 179.00(19)
C26B C21B C22B C27B -176.1(2)
P1B C21B C22B C27B 1.2(3)
C21B C22B C23B C24B 0.1(4)
C27B C22B C23B C24B 178.1(3)
C22B C23B C24B C25B -1.3(4)
C22B C23B C24B C28B 179.8(3)
C23B C24B C25B C26B 0.7(5)
C28B C24B C25B C26B 179.6(3)
C24B C25B C26B C21B 1.1(4)
C24B C25B C26B C29B -178.3(3)
C22B C21B C26B C25B -2.3(4)
P1B C21B C26B C25B -179.5(2)
C22B C21B C26B C29B 177.0(3)
P1B C21B C26B C29B -0.1(4)
O1B B1B C31B C32B 177.9(2)
C2B B1B C31B C32B 58.1(3)
C41B B1B C31B C32B -68.7(3)
O1B B1B C31B C36B -8.4(3)
C2B B1B C31B C36B -128.3(3)
C41B B1B C31B C36B 104.9(3)
C36B C31B C32B F32B 179.8(2)
B1B C31B C32B F32B -5.7(3)
C36B C31B C32B C33B -1.2(4)
B1B C31B C32B C33B 173.3(2)
F32B C32B C33B F33B 0.1(4)
C31B C32B C33B F33B -178.9(2)
F32B C32B C33B C34B 179.3(2)
C31B C32B C33B C34B 0.3(4)
F33B C33B C34B F34B -1.0(4)
C32B C33B C34B F34B 179.8(3)
F33B C33B C34B C35B -179.6(3)
C32B C33B C34B C35B 1.1(4)
F34B C34B C35B F35B -0.5(4)
C33B C34B C35B F35B 178.2(3)
F34B C34B C35B C36B 179.8(3)
C33B C34B C35B C36B -1.6(5)
F35B C35B C36B F36B 0.5(4)
C34B C35B C36B F36B -179.7(3)
F35B C35B C36B C31B -179.2(3)
C34B C35B C36B C31B 0.6(5)
C32B C31B C36B F36B -178.9(2)
B1B C31B C36B F36B 7.2(4)
C32B C31B C36B C35B 0.8(4)
B1B C31B C36B C35B -173.1(3)
O1B B1B C41B C46B 39.4(3)
C2B B1B C41B C46B 158.7(2)
C31B B1B C41B C46B -72.6(3)
O1B B1B C41B C42B -144.6(2)
C2B B1B C41B C42B -25.3(3)
C31B B1B C41B C42B 103.4(3)
C46B C41B C42B F42B 179.1(2)
B1B C41B C42B F42B 2.8(4)
C46B C41B C42B C43B -0.6(4)
B1B C41B C42B C43B -176.9(2)
F42B C42B C43B F43B 1.0(4)
C41B C42B C43B F43B -179.3(2)
F42B C42B C43B C44B -179.7(2)
C41B C42B C43B C44B -0.1(4)
F43B C43B C44B F44B 0.6(4)
C42B C43B C44B F44B -178.7(3)
F43B C43B C44B C45B 179.2(3)
C42B C43B C44B C45B -0.1(4)
F44B C44B C45B F45B -0.2(4)
C43B C44B C45B F45B -178.9(3)
F44B C44B C45B C46B 179.5(3)
C43B C44B C45B C46B 0.8(4)
F45B C45B C46B F46B -3.3(4)
C44B C45B C46B F46B 177.0(3)
F45B C45B C46B C41B 178.2(2)
C44B C45B C46B C41B -1.6(5)
C42B C41B C46B F46B -177.1(2)
B1B C41B C46B F46B -0.7(4)
C42B C41B C46B C45B 1.4(4)
B1B C41B C46B C45B 177.9(3)

loop_
_platon_squeeze_void_nr
_platon_squeeze_void_average_x
_platon_squeeze_void_average_y
_platon_squeeze_void_average_z
_platon_squeeze_void_volume
_platon_squeeze_void_count_electrons
_platon_squeeze_void_content
1 0.000 0.500 0.500 705 208 ' '
